data_1561601
loop_
_publ_author_name
'Wang, Mo'
'Sun, Wenlong'
'Pang, Haijun'
'Ma, Huiyuan'
'Yu, Jia'
'Zhang, Zhuanfang'
'Niu, Ying'
'Yin, Mingming'

_publ_section_title
;
 Tuning the microstructures of decavanadate-based supramolecular hybrids
 via regularly changing the spacers of bis(triazole) ligands
;
_journal_name_full 'Journal of Solid State Chemistry'
_journal_page_first 175
_journal_page_last 182
_journal_paper_doi 10.1016/j.jssc.2015.12.033
_journal_volume 235
_journal_year 2016
_chemical_formula_sum 'C10 H50 N6 O44 V10 Zn2'
_chemical_formula_weight 1598.75
_space_group_IT_number 2
_space_group_name_Hall '-P 1'
_space_group_name_H-M_alt 'P -1'
_symmetry_cell_setting triclinic
_symmetry_space_group_name_H-M 'P -1'
_atom_sites_solution_hydrogens geom
_atom_sites_solution_primary direct
_atom_sites_solution_secondary difmap
_audit_creation_method SHELXL-97
_cell_angle_alpha 74.234(5)
_cell_angle_beta 86.443(5)
_cell_angle_gamma 66.979(5)
_cell_formula_units_Z 1
_cell_length_a 8.871(5)
_cell_length_b 10.213(5)
_cell_length_c 15.850(5)
_cell_measurement_reflns_used 2041
_cell_measurement_temperature 296(2)
_cell_measurement_theta_max 28.07
_cell_measurement_theta_min 2.25
_cell_volume 1270.3(10)
_computing_cell_refinement 'Bruker SMART'
_computing_data_collection 'Bruker SMART'
_computing_data_reduction 'Bruker SAINT'
_computing_molecular_graphics 'Bruker SHELXTL'
_computing_publication_material 'Bruker SHELXTL'
_computing_structure_refinement 'SHELXL-97 (Sheldrick, 1997)'
_computing_structure_solution 'SHELXS-97 (Sheldrick, 1990)'
_diffrn_ambient_temperature 296(2)
_diffrn_measured_fraction_theta_full 0.991
_diffrn_measured_fraction_theta_max 0.991
_diffrn_measurement_device_type 'CCD area detector'
_diffrn_measurement_method 'phi and omega scans'
_diffrn_radiation_monochromator graphite
_diffrn_radiation_source 'fine-focus sealed tube'
_diffrn_radiation_type MoK\a
_diffrn_radiation_wavelength 0.71069
_diffrn_reflns_av_R_equivalents 0.0192
_diffrn_reflns_av_sigmaI/netI 0.0451
_diffrn_reflns_limit_h_max 10
_diffrn_reflns_limit_h_min -10
_diffrn_reflns_limit_k_max 12
_diffrn_reflns_limit_k_min -12
_diffrn_reflns_limit_l_max 18
_diffrn_reflns_limit_l_min -12
_diffrn_reflns_number 6652
_diffrn_reflns_theta_full 25.25
_diffrn_reflns_theta_max 25.25
_diffrn_reflns_theta_min 2.25
_exptl_absorpt_coefficient_mu 2.786
_exptl_absorpt_correction_T_max 0.573
_exptl_absorpt_correction_T_min 0.503
_exptl_absorpt_correction_type multi-scan
_exptl_absorpt_process_details '(SADABS; Sheldrick, 2003)'
_exptl_crystal_colour yellow
_exptl_crystal_density_method 'not measured'
_exptl_crystal_description block
_exptl_crystal_F_000 748
_exptl_crystal_size_max 0.25
_exptl_crystal_size_mid 0.23
_exptl_crystal_size_min 0.20
_refine_diff_density_max 1.562
_refine_diff_density_min -0.929
_refine_diff_density_rms 0.151
_refine_ls_extinction_method none
_refine_ls_goodness_of_fit_ref 1.036
_refine_ls_hydrogen_treatment refall
_refine_ls_matrix_type full
_refine_ls_number_parameters 343
_refine_ls_number_reflns 4568
_refine_ls_number_restraints 61
_refine_ls_restrained_S_all 1.052
_refine_ls_R_factor_all 0.0743
_refine_ls_R_factor_gt 0.0513
_refine_ls_shift/su_max 0.001
_refine_ls_shift/su_mean 0.000
_refine_ls_structure_factor_coef Fsqd
_refine_ls_weighting_details 'calc w=1/[\s^2^(Fo^2^)+(0.0986P)^2^+3.1217P] where P=(Fo^2^+2Fc^2^)/3'
_refine_ls_weighting_scheme calc
_refine_ls_wR_factor_gt 0.1551
_refine_ls_wR_factor_ref 0.1663
_reflns_number_gt 3408
_reflns_number_total 4610
_reflns_threshold_expression >2sigma(I)
_cod_data_source_file JSSC-2016-235-175.cif
_cod_data_source_block 4
_cod_depositor_comments
;
The following automatic conversions were performed:

data item '_symmetry_cell_setting' value 'Triclinic' was changed to
'triclinic' in accordance with the built-in table derived from the
CIF Core dictionary named 'cif_core.dic' version 2.4.5 last updated
on 2014-11-21.

Automatic conversion script
Id: cif_fix_values 8369 2020-08-20 11:38:08Z andrius 
;
_cod_original_sg_symbol_H-M 'P-1   '
_cod_database_code 1561601

loop_
_symmetry_equiv_pos_as_xyz
'x, y, z'
'-x, -y, -z'

loop_
_atom_site_label
_atom_site_type_symbol
_atom_site_fract_x
_atom_site_fract_y
_atom_site_fract_z
_atom_site_U_iso_or_equiv
_atom_site_adp_type
_atom_site_occupancy
_atom_site_symmetry_multiplicity
_atom_site_calc_flag
_atom_site_refinement_flags
_atom_site_disorder_assembly
_atom_site_disorder_group
Zn1 Zn 1.28366(9) 0.42945(8) -0.23395(5) 0.0263(2) Uani 1 1 d . . .
V1 V 1.14132(14) 1.11035(13) 0.15486(8) 0.0264(3) Uani 1 1 d . . .
V2 V 1.13026(13) 0.80842(11) 0.15826(7) 0.0226(3) Uani 1 1 d . . .
V3 V 0.81722(14) 1.06659(12) 0.19145(7) 0.0256(3) Uani 1 1 d . . .
V4 V 0.82731(12) 0.97713(11) 0.01912(7) 0.0188(3) Uani 1 1 d . . .
V5 V 1.14768(13) 0.72065(11) -0.01462(7) 0.0230(3) Uani 1 1 d . . .
O1 O 0.6900(6) 1.0798(6) 0.2671(3) 0.0397(12) Uani 1 1 d . . .
O1W O 1.1314(6) 0.4349(5) -0.1258(3) 0.0325(11) Uani 1 1 d . . .
O2 O 0.9885(5) 0.7828(4) 0.0753(3) 0.0204(9) Uani 1 1 d . . .
O2W O 1.1511(7) 0.3514(6) -0.2982(3) 0.0430(13) Uani 1 1 d . . .
O3 O 1.2598(6) 1.1603(6) 0.1989(4) 0.0400(13) Uani 1 1 d . . .
O3W O 1.4312(6) 0.2077(5) -0.1613(3) 0.0325(11) Uani 1 1 d . . .
O4 O 1.2475(5) 0.8214(4) 0.0448(3) 0.0198(9) Uani 1 1 d . . .
O4W O 1.4229(6) 0.5041(5) -0.1651(3) 0.0345(11) Uani 1 1 d . . .
O5W O 1.1260(6) 0.6450(5) -0.3008(3) 0.0354(12) Uani 1 1 d . . .
O5 O 1.0054(5) 1.2930(5) 0.0771(3) 0.0268(10) Uani 1 1 d . . .
O6W O 0.5737(5) 0.7228(5) -0.0143(3) 0.0320(11) Uani 1 1 d . . .
O6 O 1.2415(5) 0.9049(5) 0.1930(3) 0.0246(10) Uani 1 1 d . . .
O7 O 0.9721(5) 1.1187(5) 0.2289(3) 0.0270(10) Uani 1 1 d . . .
O7W O 1.8291(15) 0.6152(15) -0.5270(5) 0.146(5) Uani 1 1 d . . .
O8 O 0.7128(5) 0.9983(5) 0.1085(3) 0.0228(9) Uani 1 1 d . . .
O8W O 0.8112(10) 0.6446(9) -0.3125(7) 0.109(3) Uani 1 1 d . . .
O9 O 0.7322(5) 0.9205(5) -0.0444(3) 0.0250(10) Uani 1 1 d . . .
O10 O 1.2531(6) 0.5526(5) 0.0392(3) 0.0356(12) Uani 1 1 d . . .
O11 O 1.2332(6) 0.6365(5) 0.2078(3) 0.0295(11) Uani 1 1 d . . .
O12 O 0.9575(5) 0.8652(5) 0.2256(3) 0.0245(10) Uani 1 1 d . . .
O13 O 1.0086(5) 0.9615(4) -0.0751(3) 0.0187(9) Uani 1 1 d . . .
O14 O 1.2755(5) 0.7494(5) -0.1095(3) 0.0251(10) Uani 1 1 d . . .
N1 N 1.4563(7) 0.4181(6) -0.3311(4) 0.0310(13) Uani 1 1 d U . .
N2 N 1.6532(9) 0.3394(9) -0.4141(5) 0.064(2) Uani 1 1 d U . .
N3 N 1.5200(10) 0.5221(10) -0.3705(5) 0.063(2) Uani 1 1 d U . .
C1 C 1.5462(10) 0.3042(9) -0.3607(5) 0.046(2) Uani 1 1 d . . .
H1 H 1.5360 0.2136 -0.3463 0.055 Uiso 1 1 calc R . .
C2 C 1.998(3) 0.052(3) -0.4758(17) 0.202(9) Uani 1 1 d DU . .
C3 C 1.6367(10) 0.4735(9) -0.4208(5) 0.0409(18) Uani 1 1 d U . .
H3 H 1.6964 0.5241 -0.4547 0.049 Uiso 1 1 calc R . .
C4' C 1.830(4) 0.107(3) -0.446(2) 0.097(9) Uani 0.40 1 d PDU . .
C4 C 1.914(3) 0.151(3) -0.4222(15) 0.102(7) Uani 0.60 1 d PDU . .
C5 C 1.756(2) 0.231(2) -0.4720(12) 0.053(5) Uani 0.50 1 d PDU . .
C5' C 1.814(4) 0.253(3) -0.4473(18) 0.088(7) Uani 0.50 1 d PDU . .

loop_
_atom_site_aniso_label
_atom_site_aniso_U_11
_atom_site_aniso_U_22
_atom_site_aniso_U_33
_atom_site_aniso_U_23
_atom_site_aniso_U_13
_atom_site_aniso_U_12
Zn1 0.0265(4) 0.0224(4) 0.0327(4) -0.0118(3) 0.0118(3) -0.0109(3)
V1 0.0248(6) 0.0257(6) 0.0353(7) -0.0167(5) 0.0071(5) -0.0117(5)
V2 0.0210(6) 0.0168(6) 0.0285(6) -0.0068(4) 0.0050(4) -0.0058(5)
V3 0.0254(6) 0.0231(6) 0.0308(6) -0.0135(5) 0.0115(5) -0.0094(5)
V4 0.0154(5) 0.0147(5) 0.0292(6) -0.0099(4) 0.0085(4) -0.0072(4)
V5 0.0230(6) 0.0130(5) 0.0339(6) -0.0112(5) 0.0091(5) -0.0059(4)
O1 0.032(3) 0.044(3) 0.043(3) -0.018(2) 0.019(2) -0.014(2)
O1W 0.034(3) 0.029(3) 0.040(3) -0.014(2) 0.019(2) -0.019(2)
O2 0.021(2) 0.014(2) 0.030(2) -0.0103(18) 0.0070(18) -0.0081(18)
O2W 0.059(4) 0.045(3) 0.040(3) -0.012(2) 0.006(3) -0.036(3)
O3 0.035(3) 0.046(3) 0.053(3) -0.025(3) 0.004(2) -0.023(3)
O3W 0.026(3) 0.019(2) 0.046(3) -0.008(2) 0.009(2) -0.005(2)
O4 0.016(2) 0.014(2) 0.030(2) -0.0092(18) 0.0072(17) -0.0052(17)
O4W 0.031(3) 0.033(3) 0.050(3) -0.028(2) 0.010(2) -0.014(2)
O5W 0.043(3) 0.024(3) 0.036(3) -0.009(2) 0.005(2) -0.010(2)
O5 0.030(3) 0.018(2) 0.039(3) -0.014(2) 0.009(2) -0.012(2)
O6W 0.022(2) 0.023(3) 0.050(3) -0.011(2) 0.007(2) -0.008(2)
O6 0.022(2) 0.025(2) 0.028(2) -0.0093(19) 0.0040(18) -0.010(2)
O7 0.027(2) 0.022(2) 0.033(3) -0.013(2) 0.009(2) -0.009(2)
O7W 0.188(11) 0.286(15) 0.050(5) -0.037(7) 0.029(6) -0.190(11)
O8 0.017(2) 0.019(2) 0.033(2) -0.0109(19) 0.0093(18) -0.0064(18)
O8W 0.078(6) 0.079(6) 0.178(10) -0.044(6) -0.040(6) -0.027(5)
O9 0.023(2) 0.026(2) 0.032(3) -0.011(2) 0.0081(19) -0.014(2)
O10 0.037(3) 0.016(2) 0.050(3) -0.012(2) 0.008(2) -0.005(2)
O11 0.029(3) 0.021(2) 0.034(3) -0.004(2) 0.002(2) -0.007(2)
O12 0.026(2) 0.021(2) 0.028(2) -0.0084(19) 0.0115(18) -0.0104(19)
O13 0.017(2) 0.015(2) 0.027(2) -0.0091(17) 0.0081(17) -0.0075(17)
O14 0.021(2) 0.017(2) 0.039(3) -0.0157(19) 0.0119(19) -0.0058(19)
N1 0.030(3) 0.030(3) 0.032(3) -0.013(3) 0.014(2) -0.010(3)
N2 0.042(4) 0.069(5) 0.053(5) -0.015(4) 0.030(4) 0.002(4)
N3 0.058(5) 0.079(6) 0.060(5) -0.017(4) 0.016(4) -0.038(4)
C1 0.043(5) 0.040(5) 0.041(5) -0.014(4) 0.010(4) -0.001(4)
C2 0.202(9) 0.202(9) 0.202(9) -0.055(3) 0.0102(11) -0.078(4)
C3 0.040(2) 0.042(2) 0.040(2) -0.0092(11) 0.0046(10) -0.0164(12)
C4' 0.097(10) 0.097(10) 0.097(10) -0.026(3) 0.0052(12) -0.038(4)
C4 0.102(7) 0.102(7) 0.102(7) -0.028(2) 0.0052(11) -0.039(3)
C5 0.053(5) 0.053(5) 0.053(5) -0.0146(16) 0.0030(11) -0.020(2)
C5' 0.088(7) 0.088(7) 0.088(7) -0.024(2) 0.0048(11) -0.034(3)

loop_
_atom_type_symbol
_atom_type_description
_atom_type_scat_dispersion_real
_atom_type_scat_dispersion_imag
_atom_type_scat_source
C C 0.0033 0.0016 'International Tables Vol C Tables 4.2.6.8 and 6.1.1.4'
H H 0.0000 0.0000 'International Tables Vol C Tables 4.2.6.8 and 6.1.1.4'
N N 0.0061 0.0033 'International Tables Vol C Tables 4.2.6.8 and 6.1.1.4'
O O 0.0106 0.0060 'International Tables Vol C Tables 4.2.6.8 and 6.1.1.4'
V V 0.3005 0.5294 'International Tables Vol C Tables 4.2.6.8 and 6.1.1.4'
Zn Zn 0.2839 1.4301 'International Tables Vol C Tables 4.2.6.8 and 6.1.1.4'

loop_
_geom_angle_atom_site_label_1
_geom_angle_atom_site_label_2
_geom_angle_atom_site_label_3
_geom_angle
_geom_angle_site_symmetry_1
_geom_angle_site_symmetry_3
O2W Zn1 N1 92.4(2) . .
O2W Zn1 O5W 87.7(2) . .
N1 Zn1 O5W 93.1(2) . .
O2W Zn1 O1W 93.0(2) . .
N1 Zn1 O1W 173.6(2) . .
O5W Zn1 O1W 90.62(19) . .
O2W Zn1 O3W 90.8(2) . .
N1 Zn1 O3W 90.3(2) . .
O5W Zn1 O3W 176.30(18) . .
O1W Zn1 O3W 86.09(19) . .
O2W Zn1 O4W 178.4(2) . .
N1 Zn1 O4W 88.0(2) . .
O5W Zn1 O4W 93.81(19) . .
O1W Zn1 O4W 86.46(19) . .
O3W Zn1 O4W 87.69(19) . .
O3 V1 O7 105.6(2) . .
O3 V1 O6 102.3(2) . .
O7 V1 O6 93.2(2) . .
O3 V1 O5 101.3(2) . .
O7 V1 O5 90.3(2) . .
O6 V1 O5 154.2(2) . .
O3 V1 O9 98.4(2) . 2_775
O7 V1 O9 155.98(19) . 2_775
O6 V1 O9 83.07(19) . 2_775
O5 V1 O9 83.43(19) . 2_775
O3 V1 O13 172.3(2) . 2_775
O7 V1 O13 81.99(17) . 2_775
O6 V1 O13 77.89(17) . 2_775
O5 V1 O13 77.31(17) . 2_775
O9 V1 O13 74.01(16) 2_775 2_775
O3 V1 V3 138.7(2) . .
O7 V1 V3 33.10(14) . .
O6 V1 V3 85.44(14) . .
O5 V1 V3 83.61(14) . .
O9 V1 V3 122.90(13) 2_775 .
O13 V1 V3 48.90(10) 2_775 .
O3 V1 V4 129.2(2) . 2_775
O7 V1 V4 125.20(15) . 2_775
O6 V1 V4 77.99(14) . 2_775
O5 V1 V4 79.16(14) . 2_775
O9 V1 V4 30.82(12) 2_775 2_775
O13 V1 V4 43.21(10) 2_775 2_775
V3 V1 V4 92.10(4) . 2_775
O3 V1 V5 133.2(2) . 2_775
O7 V1 V5 81.87(15) . 2_775
O6 V1 V5 123.65(14) . 2_775
O5 V1 V5 31.91(13) . 2_775
O9 V1 V5 80.62(14) 2_775 2_775
O13 V1 V5 45.78(10) 2_775 2_775
V3 V1 V5 60.79(5) . 2_775
V4 V1 V5 61.31(4) 2_775 2_775
O3 V1 V2 134.8(2) . .
O7 V1 V2 82.35(14) . .
O6 V1 V2 32.58(13) . .
O5 V1 V2 123.34(14) . .
O9 V1 V2 81.84(12) 2_775 .
O13 V1 V2 46.03(10) 2_775 .
V3 V1 V2 60.77(3) . .
V4 V1 V2 61.41(3) 2_775 .
V5 V1 V2 91.62(4) 2_775 .
O11 V2 O12 104.2(2) . .
O11 V2 O6 103.5(2) . .
O12 V2 O6 95.8(2) . .
O11 V2 O2 99.1(2) . .
O12 V2 O2 89.97(19) . .
O6 V2 O2 154.40(18) . .
O11 V2 O4 99.3(2) . .
O12 V2 O4 154.24(19) . .
O6 V2 O4 88.75(18) . .
O2 V2 O4 75.90(17) . .
O11 V2 O13 173.3(2) . 2_775
O12 V2 O13 80.45(17) . 2_775
O6 V2 O13 80.48(18) . 2_775
O2 V2 O13 75.90(16) . 2_775
O4 V2 O13 75.31(16) . 2_775
O11 V2 V5 88.79(17) . .
O12 V2 V5 129.33(15) . .
O6 V2 V5 128.93(14) . .
O2 V2 V5 39.37(12) . .
O4 V2 V5 40.18(12) . .
O13 V2 V5 84.54(11) 2_775 .
O11 V2 V1 136.47(18) . .
O12 V2 V1 83.34(14) . .
O6 V2 V1 33.14(14) . .
O2 V2 V1 123.97(12) . .
O4 V2 V1 86.87(12) . .
O13 V2 V1 48.10(11) 2_775 .
V5 V2 V1 119.69(4) . .
O1 V3 O7 103.3(2) . .
O1 V3 O14 102.7(2) . 2_775
O7 V3 O14 91.5(2) . 2_775
O1 V3 O12 102.6(2) . .
O7 V3 O12 91.2(2) . .
O14 V3 O12 153.16(19) 2_775 .
O1 V3 O8 100.9(2) . .
O7 V3 O8 155.74(19) . .
O14 V3 O8 83.72(19) 2_775 .
O12 V3 O8 82.95(19) . .
O1 V3 O13 175.1(2) . 2_775
O7 V3 O13 81.56(17) . 2_775
O14 V3 O13 77.52(16) 2_775 2_775
O12 V3 O13 76.48(16) . 2_775
O8 V3 O13 74.18(15) . 2_775
O1 V3 V1 136.4(2) . .
O7 V3 V1 33.13(14) . .
O14 V3 V1 84.61(14) 2_775 .
O12 V3 V1 83.15(14) . .
O8 V3 V1 122.61(12) . .
O13 V3 V1 48.44(10) 2_775 .
O1 V3 V4 132.0(2) . .
O7 V3 V4 124.67(14) . .
O14 V3 V4 78.24(14) 2_775 .
O12 V3 V4 78.32(14) . .
O8 V3 V4 31.08(11) . .
O13 V3 V4 43.11(10) 2_775 .
V1 V3 V4 91.55(4) . .
O9 V4 O8 106.7(2) . .
O9 V4 O4 98.0(2) . 2_775
O8 V4 O4 98.07(19) . 2_775
O9 V4 O2 96.2(2) . .
O8 V4 O2 96.16(19) . .
O4 V4 O2 156.02(17) 2_775 .
O9 V4 O13 165.66(18) . 2_775
O8 V4 O13 87.59(18) . 2_775
O4 V4 O13 80.95(17) 2_775 2_775
O2 V4 O13 80.46(17) . 2_775
O9 V4 O13 87.06(18) . .
O8 V4 O13 166.18(18) . .
O4 V4 O13 81.06(16) 2_775 .
O2 V4 O13 80.53(17) . .
O13 V4 O13 78.64(17) 2_775 .
O9 V4 V1 38.38(14) . 2_775
O8 V4 V1 145.06(15) . 2_775
O4 V4 V1 89.72(13) 2_775 2_775
O2 V4 V1 89.58(13) . 2_775
O13 V4 V1 127.33(11) 2_775 2_775
O13 V4 V1 48.69(11) . 2_775
O9 V4 V3 145.26(15) . .
O8 V4 V3 38.58(15) . .
O4 V4 V3 89.70(13) 2_775 .
O2 V4 V3 89.48(13) . .
O13 V4 V3 49.02(11) 2_775 .
O13 V4 V3 127.66(12) . .
V1 V4 V3 176.35(4) 2_775 .
O10 V5 O5 104.3(2) . 2_775
O10 V5 O14 102.3(2) . .
O5 V5 O14 94.7(2) 2_775 .
O10 V5 O2 99.4(2) . .
O5 V5 O2 91.61(19) 2_775 .
O14 V5 O2 155.07(18) . .
O10 V5 O4 98.0(2) . .
O5 V5 O4 156.17(19) 2_775 .
O14 V5 O4 88.68(18) . .
O2 V5 O4 76.28(17) . .
O10 V5 O13 172.9(2) . .
O5 V5 O13 81.78(17) 2_775 .
O14 V5 O13 80.56(17) . .
O2 V5 O13 76.52(16) . .
O4 V5 O13 75.51(16) . .
O10 V5 V2 88.09(19) . .
O5 V5 V2 131.35(15) 2_775 .
O14 V5 V2 128.89(14) . .
O2 V5 V2 39.74(12) . .
O4 V5 V2 40.21(12) . .
O13 V5 V2 85.11(11) . .
O10 V5 V1 138.19(19) . 2_775
O5 V5 V1 34.03(14) 2_775 2_775
O14 V5 V1 83.90(15) . 2_775
O2 V5 V1 88.03(13) . 2_775
O4 V5 V1 123.65(13) . 2_775
O13 V5 V1 48.16(11) . 2_775
V2 V5 V1 120.21(5) . 2_775
V4 O2 V5 107.0(2) . .
V4 O2 V2 107.36(19) . .
V5 O2 V2 100.90(18) . .
V4 O4 V5 107.8(2) 2_775 .
V4 O4 V2 107.88(19) 2_775 .
V5 O4 V2 99.61(17) . .
V5 O5 V1 114.1(2) 2_775 .
V2 O6 V1 114.3(2) . .
V3 O7 V1 113.8(2) . .
V4 O8 V3 110.3(2) . .
V4 O9 V1 110.8(2) . 2_775
V2 O12 V3 115.9(2) . .
V4 O13 V4 101.36(17) 2_775 .
V4 O13 V5 93.28(16) 2_775 .
V4 O13 V5 93.16(15) . .
V4 O13 V2 93.61(15) 2_775 2_775
V4 O13 V2 93.06(16) . 2_775
V5 O13 V2 169.6(2) . 2_775
V4 O13 V1 170.5(2) 2_775 2_775
V4 O13 V1 88.10(14) . 2_775
V5 O13 V1 86.07(14) . 2_775
V2 O13 V1 85.87(15) 2_775 2_775
V4 O13 V3 87.87(14) 2_775 2_775
V4 O13 V3 170.8(2) . 2_775
V5 O13 V3 86.40(14) . 2_775
V2 O13 V3 86.14(14) 2_775 2_775
V1 O13 V3 82.67(14) 2_775 2_775
V5 O14 V3 114.3(2) . 2_775
C1 N1 N3 102.9(7) . .
C1 N1 Zn1 128.7(5) . .
N3 N1 Zn1 127.9(5) . .
C3 N2 C1 110.8(7) . .
C3 N2 C5' 111.7(12) . .
C1 N2 C5' 134.8(12) . .
C3 N2 C5 129.2(9) . .
C1 N2 C5 118.9(10) . .
C5' N2 C5 29.5(11) . .
C3 N3 N1 111.8(8) . .
N1 C1 N2 109.0(8) . .
N1 C1 H1 125.5 . .
N2 C1 H1 125.5 . .
C2 C2 C4 150(3) 2_954 .
C2 C2 C4' 105(3) 2_954 .
C4 C2 C4' 45.6(15) . .
N3 C3 N2 105.5(7) . .
N3 C3 H3 127.3 . .
N2 C3 H3 127.3 . .
C4 C4' C5 80(2) . .
C4 C4' C5' 47.2(17) . .
C5 C4' C5' 33.5(14) . .
C4 C4' C2 66.2(14) . .
C5 C4' C2 116(3) . .
C5' C4' C2 99(2) . .
C5' C4 C4' 82(2) . .
C5' C4 C5 32.0(15) . .
C4' C4 C5 50.3(17) . .
C5' C4 C2 123(3) . .
C4' C4 C2 68.3(14) . .
C5 C4 C2 99.6(19) . .
C5' C5 C4' 94(2) . .
C5' C5 C4 45(2) . .
C4' C5 C4 49.4(18) . .
C5' C5 N2 68(3) . .
C4' C5 N2 126(2) . .
C4 C5 N2 102.2(15) . .
C5 C5' C4 103(3) . .
C5 C5' C4' 52(2) . .
C4 C5' C4' 50.9(19) . .
C5 C5' N2 82(3) . .
C4 C5' N2 136(3) . .
C4' C5' N2 113(2) . .

loop_
_geom_bond_atom_site_label_1
_geom_bond_atom_site_label_2
_geom_bond_distance
_geom_bond_site_symmetry_2
Zn1 O2W 2.093(5) .
Zn1 N1 2.097(5) .
Zn1 O5W 2.105(5) .
Zn1 O1W 2.115(5) .
Zn1 O3W 2.149(5) .
Zn1 O4W 2.158(5) .
V1 O3 1.599(5) .
V1 O7 1.837(4) .
V1 O6 1.865(5) .
V1 O5 1.904(5) .
V1 O9 2.050(4) 2_775
V1 O13 2.320(4) 2_775
V1 V3 3.076(2) .
V1 V4 3.0870(17) 2_775
V1 V5 3.1072(19) 2_775
V1 V2 3.109(2) .
V2 O11 1.619(5) .
V2 O12 1.806(4) .
V2 O6 1.837(4) .
V2 O2 2.008(4) .
V2 O4 2.019(4) .
V2 O13 2.243(4) 2_775
V2 V5 3.0838(18) .
V3 O1 1.590(5) .
V3 O7 1.835(5) .
V3 O14 1.869(4) 2_775
V3 O12 1.884(4) .
V3 O8 2.057(4) .
V3 O13 2.337(4) 2_775
V3 V4 3.0928(17) .
V4 O9 1.692(4) .
V4 O8 1.703(4) .
V4 O4 1.894(4) 2_775
V4 O2 1.937(4) .
V4 O13 2.115(4) 2_775
V4 O13 2.115(4) .
V4 V1 3.0870(17) 2_775
V5 O10 1.611(5) .
V5 O5 1.799(5) 2_775
V5 O14 1.855(4) .
V5 O2 1.992(4) .
V5 O4 2.018(4) .
V5 O13 2.232(4) .
V5 V1 3.1072(19) 2_775
O4 V4 1.894(4) 2_775
O5 V5 1.799(5) 2_775
O9 V1 2.050(4) 2_775
O13 V4 2.115(4) 2_775
O13 V2 2.243(4) 2_775
O13 V1 2.320(4) 2_775
O13 V3 2.337(4) 2_775
O14 V3 1.869(4) 2_775
N1 C1 1.316(9) .
N1 N3 1.379(9) .
N2 C3 1.293(11) .
N2 C1 1.322(10) .
N2 C5' 1.50(3) .
N2 C5 1.60(2) .
N3 C3 1.290(11) .
C1 H1 0.9300 .
C2 C2 1.46(4) 2_954
C2 C4 1.446(18) .
C2 C4' 1.469(19) .
C3 H3 0.9300 .
C4' C4 1.13(3) .
C4' C5 1.14(3) .
C4' C5' 1.439(19) .
C4 C5' 1.07(3) .
C4 C5 1.465(17) .
C5 C5' 0.80(3) .
